data_4504386
loop_
_publ_author_name
'Pereira, Bruno G.'
'Fonte-Boa, Fabio D.'
'Resende, Jackson A. L. C.'
'Pinheiro, Carlos B.'
'Fernandes, Nelson G.'
'Yoshida, Maria I.'
'Vianna-Soares, Cristina D.'

_publ_section_title
;
 Pseudopolymorphs and Intrinsic Dissolution of Nevirapine
;
_journal_coden_ASTM CGDEFU
_journal_issue 10
_journal_name_full 'Crystal Growth & Design'
_journal_page_first 2016
_journal_page_last 2023
_journal_paper_doi 10.1021/cg0704495
_journal_volume 7
_journal_year 2007
_chemical_compound_source 'synthesis as described'
_chemical_formula_moiety 'C15 H14 N4 O, 0.5(C4 H8 O2)'
_chemical_formula_sum 'C17 H18 N4 O2'
_chemical_formula_weight 310.35
_chemical_name_systematic 'nevirapine hemi-ethyl acetate solvate'
_space_group_IT_number 2
_symmetry_cell_setting triclinic
_symmetry_Int_Tables_number 2
_symmetry_space_group_name_Hall '-P 1'
_symmetry_space_group_name_H-M 'P -1'
_atom_sites_solution_hydrogens geom
_atom_sites_solution_primary direct
_atom_sites_solution_secondary difmap
_audit_conform_dict_location ftp://ftp.iucr.org/pub/cif_core.dic
_audit_conform_dict_name cif_core.dic
_audit_conform_dict_version 2.3
_audit_creation_date 2007-05-09T18:21:07-00:00
_audit_creation_method 'WinGX routine CIF_UPDATE'
_cell_angle_alpha 95.43(3)
_cell_angle_beta 90.16(3)
_cell_angle_gamma 112.33(2)
_cell_formula_units_Z 2
_cell_length_a 7.9249(16)
_cell_length_b 8.6013(17)
_cell_length_c 12.7431(25)
_cell_measurement_reflns_used 7705
_cell_measurement_temperature 298(2)
_cell_measurement_theta_max 26.5
_cell_measurement_theta_min 5.15
_cell_measurement_wavelength 0.71073
_cell_volume 799.2(3)
_computing_cell_refinement 'DIRAX   (Duisenberg, 1992)'
_computing_data_collection 'COLLECT (Enraf-Nonius, 1997-2000.)'
_computing_data_reduction 'EVALCCD (Duisenberg, 2003)'
_computing_molecular_graphics 'Ortep-3 for Windows (Farrugia, 1997)'
_computing_publication_material 'WinGX publication routines (Farrugia, 1999)'
_computing_structure_refinement 'SHELXL-97 (Sheldrick, 1997)'
_computing_structure_solution 'SHELXS-97 (Sheldrick, 1990)'
_diffrn_ambient_temperature 298(2)
_diffrn_measured_fraction_theta_full 0.985
_diffrn_measured_fraction_theta_max 0.985
_diffrn_measurement_device_type Kappa-CCD
_diffrn_measurement_method scanning
_diffrn_radiation_monochromator graphite
_diffrn_radiation_source 'fine-focus sealed tube'
_diffrn_radiation_type MoK\a
_diffrn_radiation_wavelength 0.71073
_diffrn_reflns_av_R_equivalents 0.0508
_diffrn_reflns_av_unetI/netI 0.0657
_diffrn_reflns_limit_h_max 9
_diffrn_reflns_limit_h_min -9
_diffrn_reflns_limit_k_max 10
_diffrn_reflns_limit_k_min -10
_diffrn_reflns_limit_l_max 16
_diffrn_reflns_limit_l_min -13
_diffrn_reflns_number 7705
_diffrn_reflns_theta_full 26.5
_diffrn_reflns_theta_max 26.5
_diffrn_reflns_theta_min 5.15
_exptl_absorpt_coefficient_mu 0.088
_exptl_absorpt_correction_T_max 0.986
_exptl_absorpt_correction_T_min 0.979
_exptl_absorpt_correction_type empirical
_exptl_absorpt_process_details
;
SADABS, Bruker Analytical X-ray Systems,Inc., Madison WI, 1997.
;
_exptl_crystal_colour colourless
_exptl_crystal_density_diffrn 1.289
_exptl_crystal_density_method 'not measured'
_exptl_crystal_description prism
_exptl_crystal_F_000 328
_exptl_crystal_size_max 0.23
_exptl_crystal_size_mid 0.16
_exptl_crystal_size_min 0.11
_refine_diff_density_max 0.171
_refine_diff_density_min -0.193
_refine_diff_density_rms 0.039
_refine_ls_extinction_method none
_refine_ls_goodness_of_fit_ref 1.014
_refine_ls_hydrogen_treatment constr
_refine_ls_matrix_type full
_refine_ls_number_parameters 254
_refine_ls_number_reflns 3257
_refine_ls_number_restraints 90
_refine_ls_restrained_S_all 1.009
_refine_ls_R_factor_all 0.0942
_refine_ls_R_factor_gt 0.0554
_refine_ls_shift/su_max 0.005
_refine_ls_shift/su_mean 0.001
_refine_ls_structure_factor_coef Fsqd
_refine_ls_weighting_details 'calc w=1/[\s^2^(Fo^2^)+(0.0677P)^2^+0.2241P] where P=(Fo^2^+2Fc^2^)/3'
_refine_ls_weighting_scheme calc
_refine_ls_wR_factor_gt 0.1335
_refine_ls_wR_factor_ref 0.1553
_reflns_number_gt 2135
_reflns_number_total 3257
_reflns_threshold_expression >2sigma(I)
_cod_data_source_file cg0704495si20070515_041247.cif
_cod_data_source_block nevhemiethyl
_cod_database_code 4504386

loop_
_symmetry_equiv_pos_as_xyz
'x, y, z'
'-x, -y, -z'

loop_
_atom_site_label
_atom_site_type_symbol
_atom_site_fract_x
_atom_site_fract_y
_atom_site_fract_z
_atom_site_U_iso_or_equiv
_atom_site_adp_type
_atom_site_occupancy
_atom_site_symmetry_multiplicity
_atom_site_calc_flag
_atom_site_refinement_flags
_atom_site_disorder_assembly
_atom_site_disorder_group
O1S O 0.0572(18) 0.378(2) 1.1014(7) 0.152(4) Uani 0.25 1 d PDU A 1
C1S C 0.018(3) 0.377(2) 1.0108(8) 0.101(5) Uani 0.25 1 d PDU A 1
C2S C -0.024(12) 0.517(6) 0.969(2) 0.114(4) Uani 0.25 1 d PDU A 1
H21S H -0.0446 0.4952 0.8943 0.171 Uiso 0.25 1 calc PR A 1
H22S H 0.0778 0.6225 0.9862 0.171 Uiso 0.25 1 calc PR A 1
H23S H -0.1307 0.5237 1.0014 0.171 Uiso 0.25 1 calc PR A 1
O2S O 0.029(2) 0.2654(14) 0.9333(10) 0.130(3) Uani 0.25 1 d PDU A 1
C3S C 0.091(2) 0.136(2) 0.9606(19) 0.202(15) Uani 0.25 1 d PDU A 1
H31S H 0.1869 0.185 1.0155 0.242 Uiso 0.25 1 calc PR A 1
H32S H 0.1441 0.0995 0.8993 0.242 Uiso 0.25 1 calc PR A 1
C4S C -0.055(3) -0.018(3) 0.999(2) 0.167(8) Uani 0.25 1 d PDU A 1
H41S H -0.0036 -0.098 1.0132 0.25 Uiso 0.25 1 calc PR A 1
H42S H -0.1509 -0.0678 0.9448 0.25 Uiso 0.25 1 calc PR A 1
H43S H -0.1045 0.0157 1.0615 0.25 Uiso 0.25 1 calc PR A 1
O3S O 0.014(2) 0.303(2) 0.8849(8) 0.152(4) Uani 0.25 1 d PDU B 2
C5S C 0.012(3) 0.3197(17) 0.9791(8) 0.101(5) Uani 0.25 1 d PDU B 2
C6S C 0.020(12) 0.479(5) 1.042(2) 0.114(4) Uani 0.25 1 d PDU B 2
H61S H 0.0039 0.4612 1.1147 0.171 Uiso 0.25 1 calc PR B 2
H62S H -0.0754 0.5111 1.0162 0.171 Uiso 0.25 1 calc PR B 2
H63S H 0.1362 0.5679 1.0338 0.171 Uiso 0.25 1 calc PR B 2
O4S O -0.0012(18) 0.2003(14) 1.0421(8) 0.130(3) Uani 0.25 1 d PDU B 2
C7S C -0.051(3) 0.028(2) 0.994(2) 0.202(15) Uani 0.25 1 d PDU B 2
H71S H -0.0883 0.0198 0.92 0.242 Uiso 0.25 1 calc PR B 2
H72S H -0.1522 -0.0486 1.0295 0.242 Uiso 0.25 1 calc PR B 2
C8S C 0.114(3) -0.017(4) 1.003(3) 0.167(8) Uani 0.25 1 d PDU B 2
H81S H 0.0859 -0.1297 0.9708 0.25 Uiso 0.25 1 calc PR B 2
H82S H 0.1479 -0.0099 1.0762 0.25 Uiso 0.25 1 calc PR B 2
H83S H 0.2132 0.0607 0.9681 0.25 Uiso 0.25 1 calc PR B 2
N1 N 0.1341(2) 0.6230(2) 0.62479(13) 0.0491(5) Uani 1 1 d . . .
C2 C 0.1604(3) 0.4795(3) 0.63503(18) 0.0569(6) Uani 1 1 d . . .
H21 H 0.0974 0.3851 0.5881 0.068 Uiso 1 1 calc R . .
C3 C 0.2755(3) 0.4647(3) 0.71129(19) 0.0556(6) Uani 1 1 d . . .
H31 H 0.2914 0.3633 0.7133 0.067 Uiso 1 1 calc R . .
C4 C 0.3686(3) 0.6017(3) 0.78564(16) 0.0454(5) Uani 1 1 d . . .
C5 C 0.3407(2) 0.7518(2) 0.77640(14) 0.0389(5) Uani 1 1 d . . .
N6 N 0.4192(2) 0.8914(2) 0.85542(12) 0.0441(4) Uani 1 1 d . . .
H61 H 0.4142 0.8667 0.9195 0.053 Uiso 1 1 calc R . .
C7 C 0.5002(3) 1.0573(2) 0.84241(15) 0.0418(5) Uani 1 1 d . . .
O16 O 0.5730(2) 1.16331(18) 0.91879(11) 0.0604(5) Uani 1 1 d . . .
C8 C 0.5036(2) 1.1135(2) 0.73417(14) 0.0380(4) Uani 1 1 d . . .
C9 C 0.6563(3) 1.2506(3) 0.70896(16) 0.0462(5) Uani 1 1 d . . .
H91 H 0.7569 1.2982 0.756 0.055 Uiso 1 1 calc R . .
C10 C 0.6570(3) 1.3151(3) 0.61340(17) 0.0520(6) Uani 1 1 d . . .
H101 H 0.7586 1.4042 0.594 0.062 Uiso 1 1 calc R . .
C11 C 0.5024(3) 1.2434(3) 0.54774(17) 0.0515(5) Uani 1 1 d . . .
H111 H 0.5026 1.2886 0.4842 0.062 Uiso 1 1 calc R . .
N12 N 0.3517(2) 1.1129(2) 0.56930(13) 0.0461(4) Uani 1 1 d . . .
C13 C 0.3547(2) 1.0478(2) 0.66073(14) 0.0372(4) Uani 1 1 d . . .
N14 N 0.1949(2) 0.90852(19) 0.68286(12) 0.0397(4) Uani 1 1 d . . .
C15 C 0.2240(2) 0.7563(2) 0.69436(15) 0.0388(5) Uani 1 1 d . . .
C17 C 0.4903(4) 0.5862(3) 0.8720(2) 0.0636(7) Uani 1 1 d . . .
H171 H 0.6089 0.6747 0.8714 0.095 Uiso 1 1 calc R . .
H172 H 0.5011 0.4785 0.8605 0.095 Uiso 1 1 calc R . .
H173 H 0.4381 0.5955 0.9391 0.095 Uiso 1 1 calc R . .
C18 C 0.0255(3) 0.8882(3) 0.62704(16) 0.0467(5) Uani 1 1 d . . .
H181 H 0.0182 0.861 0.5503 0.056 Uiso 1 1 calc R . .
C19 C -0.1442(3) 0.8103(3) 0.6849(2) 0.0656(7) Uani 1 1 d . . .
H191 H -0.132 0.7784 0.7547 0.098 Uiso 1 1 calc R . .
H192 H -0.2533 0.7363 0.6441 0.098 Uiso 1 1 calc R . .
C20 C -0.0739(3) 0.9955(3) 0.6712(2) 0.0609(6) Uani 1 1 d . . .
H202 H -0.1405 1.0329 0.622 0.091 Uiso 1 1 calc R . .
H201 H -0.0191 1.0751 0.7326 0.091 Uiso 1 1 calc R . .

loop_
_atom_site_aniso_label
_atom_site_aniso_U_11
_atom_site_aniso_U_22
_atom_site_aniso_U_33
_atom_site_aniso_U_23
_atom_site_aniso_U_13
_atom_site_aniso_U_12
O1S 0.157(8) 0.201(11) 0.085(6) 0.040(6) 0.022(5) 0.048(7)
C1S 0.069(5) 0.150(15) 0.035(7) -0.044(8) -0.004(8) -0.001(10)
C2S 0.105(7) 0.106(7) 0.094(8) -0.009(7) 0.013(9) 0.003(6)
O2S 0.167(7) 0.096(6) 0.091(6) 0.001(5) -0.021(6) 0.013(5)
C3S 0.132(15) 0.34(3) 0.18(2) -0.09(2) -0.096(18) 0.18(2)
C4S 0.069(14) 0.261(17) 0.187(15) -0.041(14) 0.027(15) 0.097(13)
O3S 0.157(8) 0.201(11) 0.085(6) 0.040(6) 0.022(5) 0.048(7)
C5S 0.069(5) 0.150(15) 0.035(7) -0.044(8) -0.004(8) -0.001(10)
C6S 0.105(7) 0.106(7) 0.094(8) -0.009(7) 0.013(9) 0.003(6)
O4S 0.167(7) 0.096(6) 0.091(6) 0.001(5) -0.021(6) 0.013(5)
C7S 0.132(15) 0.34(3) 0.18(2) -0.09(2) -0.096(18) 0.18(2)
C8S 0.069(14) 0.261(17) 0.187(15) -0.041(14) 0.027(15) 0.097(13)
N1 0.0521(10) 0.0422(10) 0.0418(10) -0.0058(8) -0.0004(8) 0.0077(8)
C2 0.0646(14) 0.0418(13) 0.0524(14) -0.0101(10) 0.0051(11) 0.0103(10)
C3 0.0677(14) 0.0401(12) 0.0595(14) 0.0032(10) 0.0151(12) 0.0215(10)
C4 0.0508(12) 0.0445(12) 0.0435(12) 0.0096(9) 0.0116(9) 0.0199(9)
C5 0.0431(10) 0.0363(10) 0.0329(10) 0.0025(8) 0.0054(8) 0.0104(8)
N6 0.0582(10) 0.0413(9) 0.0289(8) 0.0045(7) -0.0036(7) 0.0142(8)
C7 0.0454(11) 0.0412(11) 0.0342(11) 0.0028(9) -0.0031(8) 0.0115(9)
O16 0.0822(11) 0.0461(9) 0.0346(8) -0.0012(7) -0.0125(7) 0.0053(8)
C8 0.0434(11) 0.0371(10) 0.0319(10) 0.0013(8) 0.0002(8) 0.0143(8)
C9 0.0427(11) 0.0482(12) 0.0418(12) 0.0026(9) -0.0024(8) 0.0112(9)
C10 0.0472(12) 0.0536(13) 0.0492(13) 0.0142(10) 0.0068(9) 0.0103(10)
C11 0.0554(13) 0.0589(13) 0.0386(12) 0.0157(10) 0.0052(9) 0.0175(11)
N12 0.0486(10) 0.0526(10) 0.0348(9) 0.0088(8) 0.0004(7) 0.0157(8)
C13 0.0414(10) 0.0375(10) 0.0324(10) 0.0010(8) 0.0018(8) 0.0156(8)
N14 0.0398(9) 0.0398(9) 0.0352(9) 0.0032(7) -0.0024(6) 0.0104(7)
C15 0.0395(10) 0.0374(10) 0.0344(10) 0.0010(8) 0.0041(8) 0.0095(8)
C17 0.0780(16) 0.0597(15) 0.0655(16) 0.0164(12) 0.0045(12) 0.0378(13)
C18 0.0425(11) 0.0567(13) 0.0356(11) 0.0043(9) -0.0039(8) 0.0131(9)
C19 0.0460(13) 0.0815(18) 0.0634(16) 0.0234(13) 0.0007(11) 0.0139(12)
C20 0.0544(13) 0.0743(17) 0.0613(15) 0.0115(13) 0.0016(11) 0.0315(12)

loop_
_atom_type_symbol
_atom_type_description
_atom_type_scat_dispersion_real
_atom_type_scat_dispersion_imag
_atom_type_scat_source
C C 0.0033 0.0016 'International Tables Vol C Tables 4.2.6.8 and 6.1.1.4'
H H 0 0 'International Tables Vol C Tables 4.2.6.8 and 6.1.1.4'
N N 0.0061 0.0033 'International Tables Vol C Tables 4.2.6.8 and 6.1.1.4'
O O 0.0106 0.006 'International Tables Vol C Tables 4.2.6.8 and 6.1.1.4'

loop_
_geom_angle_atom_site_label_1
_geom_angle_atom_site_label_2
_geom_angle_atom_site_label_3
_geom_angle
O1S C1S O2S 124.1(12)
O1S C1S C2S 123.1(17)
O2S C1S C2S 112.3(12)
C1S C2S H21S 109.5
C1S C2S H22S 109.5
H21S C2S H22S 109.5
C1S C2S H23S 109.5
H21S C2S H23S 109.5
H22S C2S H23S 109.5
C1S O2S C3S 118.2(11)
O2S C3S C4S 114.7(12)
O2S C3S H31S 108.6
C4S C3S H31S 108.6
O2S C3S H32S 108.6
C4S C3S H32S 108.6
H31S C3S H32S 107.6
C3S C4S H41S 109.5
C3S C4S H42S 109.5
H41S C4S H42S 109.5
C3S C4S H43S 109.5
H41S C4S H43S 109.5
H42S C4S H43S 109.5
O3S C5S O4S 125.1(12)
O3S C5S C6S 123.6(16)
O4S C5S C6S 111.3(12)
C5S C6S H61S 109.5
C5S C6S H62S 109.5
H61S C6S H62S 109.5
C5S C6S H63S 109.5
H61S C6S H63S 109.5
H62S C6S H63S 109.5
C5S O4S C7S 117.9(12)
O4S C7S C8S 107.3(12)
O4S C7S H71S 110.3
C8S C7S H71S 110.3
O4S C7S H72S 110.3
C8S C7S H72S 110.3
H71S C7S H72S 108.5
C7S C8S H81S 109.5
C7S C8S H82S 109.5
H81S C8S H82S 109.5
C7S C8S H83S 109.5
H81S C8S H83S 109.5
H82S C8S H83S 109.5
C15 N1 C2 117.06(18)
N1 C2 C3 123.6(2)
N1 C2 H21 118.2
C3 C2 H21 118.2
C2 C3 C4 120.2(2)
C2 C3 H31 119.9
C4 C3 H31 119.9
C3 C4 C5 116.7(2)
C3 C4 C17 121.0(2)
C5 C4 C17 122.30(19)
C4 C5 C15 119.08(18)
C4 C5 N6 119.24(17)
C15 C5 N6 121.48(17)
C7 N6 C5 128.33(16)
C7 N6 H61 115.8
C5 N6 H61 115.8
O16 C7 N6 120.73(18)
O16 C7 C8 119.73(17)
N6 C7 C8 119.53(17)
C9 C8 C13 117.89(18)
C9 C8 C7 118.01(17)
C13 C8 C7 123.77(17)
C10 C9 C8 119.47(18)
C10 C9 H91 120.3
C8 C9 H91 120.3
C11 C10 C9 118.05(19)
C11 C10 H101 121
C9 C10 H101 121
N12 C11 C10 124.48(19)
N12 C11 H111 117.8
C10 C11 H111 117.8
C13 N12 C11 116.97(17)
N12 C13 C8 123.08(17)
N12 C13 N14 116.74(16)
C8 C13 N14 120.16(17)
C13 N14 C15 114.44(15)
C13 N14 C18 116.75(15)
C15 N14 C18 116.12(15)
N1 C15 C5 123.35(18)
N1 C15 N14 116.63(17)
C5 C15 N14 120.02(16)
C4 C17 H171 109.5
C4 C17 H172 109.5
H171 C17 H172 109.5
C4 C17 H173 109.5
H171 C17 H173 109.5
H172 C17 H173 109.5
N14 C18 C19 115.45(17)
N14 C18 C20 116.79(17)
C19 C18 C20 60.41(16)
N14 C18 H181 117.3
C19 C18 H181 117.3
C20 C18 H181 117.3
C18 C19 C20 60.09(15)
C18 C19 H191 117.8
C20 C19 H191 117.8
C18 C19 H192 117.8
C20 C19 H192 117.8
H191 C19 H192 114.9
C18 C20 C19 59.50(15)
C18 C20 H202 117.8
C19 C20 H202 117.8
C18 C20 H201 117.8
C19 C20 H201 117.8
H202 C20 H201 115

loop_
_geom_bond_atom_site_label_1
_geom_bond_atom_site_label_2
_geom_bond_distance
O1S C1S 1.196(5)
C1S O2S 1.339(5)
C1S C2S 1.500(5)
C2S H21S 0.96
C2S H22S 0.96
C2S H23S 0.96
O2S C3S 1.450(5)
C3S C4S 1.510(5)
C3S H31S 0.97
C3S H32S 0.97
C4S H41S 0.96
C4S H42S 0.96
C4S H43S 0.96
O3S C5S 1.197(5)
C5S O4S 1.336(5)
C5S C6S 1.500(5)
C6S H61S 0.96
C6S H62S 0.96
C6S H63S 0.96
O4S C7S 1.453(5)
C7S C8S 1.506(5)
C7S H71S 0.97
C7S H72S 0.97
C8S H81S 0.96
C8S H82S 0.96
C8S H83S 0.96
N1 C15 1.339(2)
N1 C2 1.345(3)
C2 C3 1.379(3)
C2 H21 0.93
C3 C4 1.398(3)
C3 H31 0.93
C4 C5 1.405(3)
C4 C17 1.510(3)
C5 C15 1.407(3)
C5 N6 1.430(2)
N6 C7 1.351(3)
N6 H61 0.86
C7 O16 1.242(2)
C7 C8 1.501(3)
C8 C9 1.396(3)
C8 C13 1.406(3)
C9 C10 1.385(3)
C9 H91 0.93
C10 C11 1.380(3)
C10 H101 0.93
C11 N12 1.344(3)
C11 H111 0.93
N12 C13 1.344(2)
C13 N14 1.425(2)
N14 C15 1.433(2)
N14 C18 1.460(2)
C17 H171 0.96
C17 H172 0.96
C17 H173 0.96
C18 C19 1.489(3)
C18 C20 1.498(3)
C18 H181 0.98
C19 C20 1.503(3)
C19 H191 0.97
C19 H192 0.97
C20 H202 0.97
C20 H201 0.97

loop_
_geom_hbond_atom_site_label_D
_geom_hbond_atom_site_label_H
_geom_hbond_atom_site_label_A
_geom_hbond_distance_DH
_geom_hbond_distance_HA
_geom_hbond_distance_DA
_geom_hbond_angle_DHA
_geom_hbond_site_symmetry_A
N6 H61 O16 0.86 2.11 2.963(2) 172.8 2_677

loop_
_geom_torsion_atom_site_label_1
_geom_torsion_atom_site_label_2
_geom_torsion_atom_site_label_3
_geom_torsion_atom_site_label_4
_geom_torsion
O1S C1S O2S C3S 0(3)
C2S C1S O2S C3S 172(4)
C1S O2S C3S C4S 84(2)
O3S C5S O4S C7S -12(3)
C6S C5S O4S C7S 166(4)
C5S O4S C7S C8S 111(2)
C15 N1 C2 C3 -1.1(3)
N1 C2 C3 C4 2.0(4)
C2 C3 C4 C5 -1.2(3)
C2 C3 C4 C17 177.9(2)
C3 C4 C5 C15 -0.3(3)
C17 C4 C5 C15 -179.42(19)
C3 C4 C5 N6 174.54(17)
C17 C4 C5 N6 -4.5(3)
C4 C5 N6 C7 139.3(2)
C15 C5 N6 C7 -45.9(3)
C5 N6 C7 O16 -175.22(18)
C5 N6 C7 C8 4.2(3)
O16 C7 C8 C9 33.8(3)
N6 C7 C8 C9 -145.7(2)
O16 C7 C8 C13 -139.4(2)
N6 C7 C8 C13 41.1(3)
C13 C8 C9 C10 -0.7(3)
C7 C8 C9 C10 -174.33(19)
C8 C9 C10 C11 1.9(3)
C9 C10 C11 N12 -1.2(4)
C10 C11 N12 C13 -0.9(3)
C11 N12 C13 C8 2.2(3)
C11 N12 C13 N14 -179.57(17)
C9 C8 C13 N12 -1.5(3)
C7 C8 C13 N12 171.77(18)
C9 C8 C13 N14 -179.63(17)
C7 C8 C13 N14 -6.4(3)
N12 C13 N14 C15 119.19(18)
C8 C13 N14 C15 -62.5(2)
N12 C13 N14 C18 -21.2(2)
C8 C13 N14 C18 157.03(17)
C2 N1 C15 C5 -0.6(3)
C2 N1 C15 N14 -179.92(17)
C4 C5 C15 N1 1.3(3)
N6 C5 C15 N1 -173.45(17)
C4 C5 C15 N14 -179.41(16)
N6 C5 C15 N14 5.8(3)
C13 N14 C15 N1 -117.80(18)
C18 N14 C15 N1 22.9(2)
C13 N14 C15 C5 62.9(2)
C18 N14 C15 C5 -156.46(17)
C13 N14 C18 C19 -149.5(2)
C15 N14 C18 C19 70.7(2)
C13 N14 C18 C20 -81.4(2)
C15 N14 C18 C20 138.88(19)
N14 C18 C19 C20 107.7(2)
N14 C18 C20 C19 -105.5(2)
